data_4320131
loop_
_publ_author_name
'Catalina Achim'
'Emile L. Bominaar'
'Richard J. Staples'
'Eckard M\"unck'
'R. H. Holm'

_publ_contact_author
;
        R.H. Holm
        Department of Chemistry and Chemical Biology
        Harvard University
        Cambridge, MA 02138
        USA
;
_publ_contact_author_email holm@chemistry.harvard.edu
_publ_contact_author_fax '+1 (617) 496-9289'
_publ_contact_author_phone '+1 (617) 495-0853'
_publ_section_title
;
 Influence of Extrinsic Factors on Electron Transfer in a Mixed-Valence
 Fe2+/Fe3+ Complex: Experimental Results and Theoretical Considerations
;
_journal_name_full 'Inorganic Chemistry'
_journal_page_first 4389
_journal_page_last 4403
_journal_paper_doi 10.1021/ic010498l
_journal_volume 40
_journal_year 2001
_chemical_formula_sum 'C56 H59 Fe2 N8 O6'
_chemical_formula_weight 1051.81
_chemical_name_systematic
;
  ?
;
_space_group_IT_number 2
_symmetry_cell_setting triclinic
_symmetry_space_group_name_Hall '-P 1'
_symmetry_space_group_name_H-M 'P -1'
_atom_sites_solution_hydrogens geom
_atom_sites_solution_primary direct
_atom_sites_solution_secondary difmap
_audit_creation_method SHELXL-97
_cell_angle_alpha 76.36(3)
_cell_angle_beta 86.04(3)
_cell_angle_gamma 69.35(3)
_cell_formula_units_Z 2
_cell_length_a 10.873(2)
_cell_length_b 12.179(2)
_cell_length_c 21.544(4)
_cell_measurement_reflns_used 7290
_cell_measurement_temperature 153(2)
_cell_measurement_theta_max 27.69
_cell_measurement_theta_min 0.97
_cell_volume 2594.0(10)
_computing_cell_refinement 'SMART (SIEMENS, V4.033, 1994)'
_computing_data_collection 'ASTRO (SIEMENS, V4.033, 1994)'
_computing_data_reduction 'SAINT (SIEMENS, V4.035, 1994)'
_computing_molecular_graphics 'SHELXTL (SIEMENS, 1994, ver 5.04)'
_computing_publication_material 'CIFTAB (Sheldrick, 1993)'
_computing_structure_refinement 'SHELXL-97 (Sheldrick, 1997)'
_computing_structure_solution 'SHELXS-97 (Sheldrick, 1990)'
_diffrn_ambient_temperature 153(2)
_diffrn_measured_fraction_theta_full 0.862
_diffrn_measured_fraction_theta_max 0.862
_diffrn_measurement_device_type 'Bruker CCD'
_diffrn_measurement_method '\w, 0.3 deg'
_diffrn_radiation_monochromator graphite
_diffrn_radiation_source 'normal-focus sealed tube'
_diffrn_radiation_type MoK\a
_diffrn_radiation_wavelength 0.71073
_diffrn_reflns_av_R_equivalents 0.0188
_diffrn_reflns_av_sigmaI/netI 0.0390
_diffrn_reflns_limit_h_max 13
_diffrn_reflns_limit_h_min -13
_diffrn_reflns_limit_k_max 15
_diffrn_reflns_limit_k_min -15
_diffrn_reflns_limit_l_max 27
_diffrn_reflns_limit_l_min -11
_diffrn_reflns_number 16391
_diffrn_reflns_theta_full 27.69
_diffrn_reflns_theta_max 27.69
_diffrn_reflns_theta_min 0.97
_diffrn_standards_decay_% <1
_diffrn_standards_interval_count 0
_diffrn_standards_number 0
_exptl_absorpt_coefficient_mu 0.618
_exptl_absorpt_correction_T_max 0.962310
_exptl_absorpt_correction_T_min 0.738186
_exptl_absorpt_correction_type 'Empirical sadabs'
_exptl_crystal_colour 'dark brown'
_exptl_crystal_density_diffrn 1.347
_exptl_crystal_density_method 'not measured'
_exptl_crystal_description prism
_exptl_crystal_F_000 1102
_exptl_crystal_size_max 0.3
_exptl_crystal_size_mid 0.12
_exptl_crystal_size_min 0.1
_refine_diff_density_max 0.991
_refine_diff_density_min -0.638
_refine_diff_density_rms 0.071
_refine_ls_extinction_method none
_refine_ls_goodness_of_fit_ref 1.062
_refine_ls_hydrogen_treatment mixed
_refine_ls_matrix_type full
_refine_ls_number_parameters 629
_refine_ls_number_reflns 10456
_refine_ls_number_restraints 6
_refine_ls_restrained_S_all 1.063
_refine_ls_R_factor_all 0.0705
_refine_ls_R_factor_gt 0.0516
_refine_ls_shift/su_max 0.167
_refine_ls_shift/su_mean 0.015
_refine_ls_structure_factor_coef Fsqd
_refine_ls_weighting_details 'calc w=1/[\s^2^(Fo^2^)+(0.0780P)^2^+2.1821P] where P=(Fo^2^+2Fc^2^)/3'
_refine_ls_weighting_scheme calc
_refine_ls_wR_factor_gt 0.1433
_refine_ls_wR_factor_ref 0.1525
_reflns_number_gt 7918
_reflns_number_total 10456
_reflns_threshold_expression >2sigma(I)
_cod_data_source_file ic010498l_2.cif
_cod_data_source_block Fe2(salmp)2_MeCN_153K
_cod_depositor_comments
;
The following automatic conversions were performed:

'_symmetry_cell_setting' value 'Triclinic' changed to 'triclinic'
according to the built-in table from CIF Core dictionary named
'cif_core.dic' version 2.4.1 from 2010-06-29.

Automatic conversion script
Id: cif_fix_values 1646 2011-03-28 12:23:43Z adriana 
;
_cod_original_cell_volume 2593.9(9)
_cod_database_code 4320131

loop_
_symmetry_equiv_pos_as_xyz
'x, y, z'
'-x, -y, -z'

loop_
_atom_site_label
_atom_site_type_symbol
_atom_site_fract_x
_atom_site_fract_y
_atom_site_fract_z
_atom_site_U_iso_or_equiv
_atom_site_adp_type
_atom_site_occupancy
_atom_site_symmetry_multiplicity
_atom_site_calc_flag
_atom_site_refinement_flags
_atom_site_disorder_assembly
_atom_site_disorder_group
Fe1 Fe 0.41075(4) 0.19336(4) 0.186996(19) 0.02782(13) Uani 1 1 d . . .
Fe2 Fe 0.21806(4) 0.29512(4) 0.288642(18) 0.02580(12) Uani 1 1 d . . .
O1 O 0.34773(19) 0.34885(17) 0.21642(9) 0.0263(4) Uani 1 1 d . . .
O2 O 0.29084(19) 0.13294(18) 0.24918(9) 0.0289(4) Uani 1 1 d . . .
O3 O 0.4579(2) 0.0559(2) 0.14771(11) 0.0428(6) Uani 1 1 d . . .
O4 O 0.0725(2) 0.2523(2) 0.33920(10) 0.0389(5) Uani 1 1 d . . .
O5 O 0.5437(2) 0.2453(2) 0.13589(10) 0.0382(5) Uani 1 1 d . . .
O6 O 0.1928(2) 0.43415(19) 0.33036(10) 0.0346(5) Uani 1 1 d . . .
N1 N 0.2377(2) 0.2760(2) 0.12777(11) 0.0261(5) Uani 1 1 d . . .
N2 N 0.0856(2) 0.3576(2) 0.20529(11) 0.0264(5) Uani 1 1 d . . .
N3 N 0.5462(2) 0.1223(2) 0.26643(11) 0.0269(5) Uani 1 1 d . . .
N4 N 0.3981(2) 0.2011(2) 0.34540(11) 0.0252(5) Uani 1 1 d . . .
C1 C 0.1952(3) 0.4838(3) 0.13528(13) 0.0281(6) Uani 1 1 d . . .
C2 C 0.3033(3) 0.4567(3) 0.17564(13) 0.0284(6) Uani 1 1 d . . .
C3 C 0.3601(3) 0.5439(3) 0.17273(15) 0.0378(7) Uani 1 1 d . . .
H3A H 0.4329 0.5269 0.1998 0.045 Uiso 1 1 calc R . .
C4 C 0.3113(4) 0.6549(3) 0.13069(16) 0.0452(8) Uani 1 1 d . . .
H4A H 0.3513 0.7134 0.1292 0.054 Uiso 1 1 calc R . .
C5 C 0.2053(4) 0.6821(3) 0.09074(16) 0.0440(8) Uani 1 1 d . . .
H5A H 0.1725 0.7587 0.0621 0.053 Uiso 1 1 calc R . .
C6 C 0.1467(3) 0.5954(3) 0.09290(14) 0.0360(7) Uani 1 1 d . . .
H6A H 0.0741 0.6129 0.0655 0.043 Uiso 1 1 calc R . .
C7 C 0.1358(3) 0.3877(3) 0.13989(13) 0.0267(6) Uani 1 1 d . . .
H7A H 0.0623 0.4167 0.1079 0.032 Uiso 1 1 calc R . .
C8 C 0.2817(3) 0.1133(3) 0.07173(13) 0.0277(6) Uani 1 1 d . . .
C9 C 0.4021(3) 0.0331(3) 0.10247(14) 0.0322(7) Uani 1 1 d . . .
C10 C 0.4639(4) -0.0755(3) 0.08206(16) 0.0403(8) Uani 1 1 d . . .
H10A H 0.5455 -0.1299 0.1012 0.048 Uiso 1 1 calc R . .
C11 C 0.4096(4) -0.1042(3) 0.03555(16) 0.0444(8) Uani 1 1 d . . .
H11A H 0.4542 -0.1778 0.0229 0.053 Uiso 1 1 calc R . .
C12 C 0.2893(4) -0.0269(3) 0.00627(16) 0.0414(8) Uani 1 1 d . . .
H12A H 0.2509 -0.0480 -0.0254 0.050 Uiso 1 1 calc R . .
C13 C 0.2282(3) 0.0798(3) 0.02428(14) 0.0352(7) Uani 1 1 d . . .
H13A H 0.1472 0.1331 0.0042 0.042 Uiso 1 1 calc R . .
C14 C 0.2061(3) 0.2264(3) 0.08739(13) 0.0261(6) Uani 1 1 d . . .
H14A H 0.1240 0.2694 0.0657 0.031 Uiso 1 1 calc R . .
C15 C -0.1100(3) 0.3399(3) 0.26444(15) 0.0317(7) Uani 1 1 d . . .
C16 C -0.0528(3) 0.2876(3) 0.32707(15) 0.0352(7) Uani 1 1 d . . .
C17 C -0.1408(4) 0.2750(4) 0.37807(18) 0.0498(9) Uani 1 1 d . . .
H17A H -0.1065 0.2414 0.4204 0.060 Uiso 1 1 calc R . .
C18 C -0.2733(4) 0.3100(4) 0.3680(2) 0.0534(10) Uani 1 1 d . . .
H18A H -0.3284 0.3004 0.4035 0.064 Uiso 1 1 calc R . .
C19 C -0.3293(3) 0.3592(4) 0.3070(2) 0.0498(9) Uani 1 1 d . . .
H19A H -0.4215 0.3829 0.3006 0.060 Uiso 1 1 calc R . .
C20 C -0.2474(3) 0.3725(3) 0.25640(18) 0.0392(8) Uani 1 1 d . . .
H20A H -0.2845 0.4049 0.2145 0.047 Uiso 1 1 calc R . .
C21 C -0.0359(3) 0.3638(3) 0.20786(14) 0.0278(6) Uani 1 1 d . . .
H21A H -0.0813 0.3867 0.1681 0.033 Uiso 1 1 calc R . .
C22 C 0.4348(3) -0.0048(3) 0.33271(14) 0.0319(7) Uani 1 1 d . . .
C23 C 0.3337(3) 0.0232(3) 0.28834(15) 0.0347(7) Uani 1 1 d . . .
C24 C 0.2816(4) -0.0651(3) 0.28436(19) 0.0509(10) Uani 1 1 d . . .
H24A H 0.2152 -0.0482 0.2535 0.061 Uiso 1 1 calc R . .
C25 C 0.3279(4) -0.1772(3) 0.3258(2) 0.0603(11) Uani 1 1 d . . .
H25A H 0.2926 -0.2371 0.3232 0.072 Uiso 1 1 calc R . .
C26 C 0.4250(4) -0.2038(3) 0.37137(19) 0.0540(10) Uani 1 1 d . . .
H26A H 0.4547 -0.2807 0.3999 0.065 Uiso 1 1 calc R . .
C27 C 0.4783(3) -0.1173(3) 0.37484(16) 0.0398(8) Uani 1 1 d . . .
H27A H 0.5444 -0.1348 0.4059 0.048 Uiso 1 1 calc R . .
C28 C 0.4950(3) 0.0895(3) 0.33172(13) 0.0274(6) Uani 1 1 d . . .
H28A H 0.5690 0.0567 0.3637 0.033 Uiso 1 1 calc R . .
C29 C 0.7366(3) 0.1432(3) 0.20409(14) 0.0284(6) Uani 1 1 d . . .
C30 C 0.6720(3) 0.2054(3) 0.14387(14) 0.0292(6) Uani 1 1 d . . .
C31 C 0.7514(3) 0.2263(3) 0.09098(15) 0.0338(7) Uani 1 1 d . . .
H31A H 0.7112 0.2688 0.0504 0.041 Uiso 1 1 calc R . .
C32 C 0.8867(3) 0.1861(3) 0.09710(16) 0.0393(8) Uani 1 1 d . . .
H32A H 0.9377 0.1991 0.0603 0.047 Uiso 1 1 calc R . .
C33 C 0.9497(3) 0.1270(3) 0.15581(16) 0.0380(7) Uani 1 1 d . . .
H33A H 1.0428 0.1004 0.1595 0.046 Uiso 1 1 calc R . .
C34 C 0.8746(3) 0.1076(3) 0.20866(15) 0.0336(7) Uani 1 1 d . . .
H34A H 0.9168 0.0694 0.2492 0.040 Uiso 1 1 calc R . .
C35 C 0.6672(3) 0.1150(3) 0.26262(13) 0.0277(6) Uani 1 1 d . . .
H35A H 0.7160 0.0887 0.3016 0.033 Uiso 1 1 calc R . .
C36 C 0.3615(3) 0.3461(3) 0.41231(13) 0.0279(6) Uani 1 1 d . . .
C37 C 0.2480(3) 0.4397(3) 0.38060(13) 0.0300(6) Uani 1 1 d . . .
C38 C 0.1942(3) 0.5433(3) 0.40755(15) 0.0393(7) Uani 1 1 d . . .
H38A H 0.1190 0.6075 0.3877 0.047 Uiso 1 1 calc R . .
C39 C 0.2472(4) 0.5535(3) 0.46085(16) 0.0412(8) Uani 1 1 d . . .
H39A H 0.2080 0.6239 0.4771 0.049 Uiso 1 1 calc R . .
C40 C 0.3581(3) 0.4616(3) 0.49185(15) 0.0388(8) Uani 1 1 d . . .
H40A H 0.3946 0.4687 0.5289 0.047 Uiso 1 1 calc R . .
C41 C 0.4128(3) 0.3611(3) 0.46716(14) 0.0331(7) Uani 1 1 d . . .
H41A H 0.4884 0.2987 0.4878 0.040 Uiso 1 1 calc R . .
C42 C 0.4303(3) 0.2368(3) 0.39183(13) 0.0263(6) Uani 1 1 d . . .
H42A H 0.5084 0.1847 0.4150 0.032 Uiso 1 1 calc R . .
N1X N -0.1633(3) 0.7224(2) 0.25128(12) 0.0330(6) Uani 1 1 d . . .
C1X C -0.2297(5) 0.6567(4) 0.2226(2) 0.0455(11) Uani 0.752(4) 1 d PD A 1
H1XA H -0.1911 0.5694 0.2419 0.055 Uiso 0.752(4) 1 calc PR A 1
H1XB H -0.2122 0.6686 0.1762 0.055 Uiso 0.752(4) 1 calc PR A 1
C3X C -0.0139(4) 0.6651(4) 0.2395(2) 0.0421(11) Uani 0.752(4) 1 d PD A 1
H3XA H 0.0190 0.5839 0.2682 0.050 Uiso 0.752(4) 1 calc PR A 1
H3XB H -0.0029 0.6542 0.1950 0.050 Uiso 0.752(4) 1 calc PR A 1
C5X C -0.1879(5) 0.7132(4) 0.3209(2) 0.0421(11) Uani 0.752(4) 1 d P A 1
H5XA H -0.2812 0.7604 0.3266 0.051 Uiso 0.752(4) 1 calc PR A 1
H5XB H -0.1335 0.7505 0.3376 0.051 Uiso 0.752(4) 1 calc PR A 1
C7X C -0.2077(5) 0.8546(4) 0.2179(2) 0.0467(12) Uani 0.752(4) 1 d P A 1
H7XA H -0.1636 0.8953 0.2387 0.056 Uiso 0.752(4) 1 calc PR A 1
H7XB H -0.3035 0.8910 0.2239 0.056 Uiso 0.752(4) 1 calc PR A 1
C8X C -0.1800(6) 0.8796(5) 0.1465(2) 0.0579(14) Uani 0.752(4) 1 d P A 1
H8XA H -0.2122 0.9668 0.1287 0.087 Uiso 0.752(4) 1 calc PR A 1
H8XB H -0.2249 0.8415 0.1250 0.087 Uiso 0.752(4) 1 calc PR A 1
H8XC H -0.0851 0.8467 0.1399 0.087 Uiso 0.752(4) 1 calc PR A 1
C2X C -0.3786(6) 0.6982(6) 0.2324(3) 0.0597(17) Uani 0.752(4) 1 d PD A 1
H2XA H -0.4159 0.6506 0.2138 0.090 Uiso 0.752(4) 1 calc PR A 1
H2XB H -0.4183 0.7836 0.2114 0.090 Uiso 0.752(4) 1 calc PR A 1
H2XC H -0.3969 0.6870 0.2782 0.090 Uiso 0.752(4) 1 calc PR A 1
C4X C 0.0704(9) 0.7332(10) 0.2491(4) 0.0485(16) Uani 0.752(4) 1 d PD A 1
H4XA H 0.1622 0.6885 0.2411 0.073 Uiso 0.752(4) 1 calc PR A 1
H4XB H 0.0623 0.7435 0.2932 0.073 Uiso 0.752(4) 1 calc PR A 1
H4XC H 0.0422 0.8124 0.2195 0.073 Uiso 0.752(4) 1 calc PR A 1
C6X C -0.1586(8) 0.5864(6) 0.3604(3) 0.0499(15) Uani 0.752(4) 1 d P A 1
H6XA H -0.1786 0.5887 0.4052 0.075 Uiso 0.752(4) 1 calc PR A 1
H6XB H -0.0654 0.5395 0.3567 0.075 Uiso 0.752(4) 1 calc PR A 1
H6XC H -0.2128 0.5487 0.3448 0.075 Uiso 0.752(4) 1 calc PR A 1
C1Y C -0.3180(14) 0.7934(13) 0.2564(7) 0.0455(11) Uani 0.25 1 d PD A 2
H1YA H -0.3318 0.8196 0.2973 0.055 Uiso 0.248(4) 1 calc PR A 2
H1YB H -0.3420 0.8672 0.2218 0.055 Uiso 0.248(4) 1 calc PR A 2
C2Y C -0.414(2) 0.731(2) 0.2534(11) 0.0597(17) Uani 0.25 1 d PD A 2
H2YA H -0.5039 0.7872 0.2564 0.090 Uiso 0.248(4) 1 calc PR A 2
H2YB H -0.3968 0.6606 0.2890 0.090 Uiso 0.248(4) 1 calc PR A 2
H2YC H -0.4048 0.7063 0.2128 0.090 Uiso 0.248(4) 1 calc PR A 2
C3Y C -0.0971(14) 0.8003(12) 0.2633(7) 0.0421(11) Uani 0.25 1 d P A 2
H3YA H -0.1229 0.8177 0.3059 0.050 Uiso 0.248(4) 1 calc PR A 2
H3YB H -0.1288 0.8777 0.2312 0.050 Uiso 0.248(4) 1 calc PR A 2
C4Y C 0.046(3) 0.752(3) 0.2612(16) 0.0485(16) Uani 0.25 1 d P A 2
H4YA H 0.0821 0.8117 0.2685 0.073 Uiso 0.248(4) 1 calc PR A 2
H4YB H 0.0737 0.7345 0.2193 0.073 Uiso 0.248(4) 1 calc PR A 2
H4YC H 0.0798 0.6781 0.2945 0.073 Uiso 0.248(4) 1 calc PR A 2
C5Y C -0.1343(15) 0.6056(13) 0.3061(6) 0.0421(11) Uani 0.25 1 d P A 2
H5YA H -0.1832 0.5568 0.2962 0.051 Uiso 0.248(4) 1 calc PR A 2
H5YB H -0.0394 0.5578 0.3056 0.051 Uiso 0.248(4) 1 calc PR A 2
C6Y C -0.169(3) 0.624(2) 0.3730(11) 0.0499(15) Uani 0.25 1 d P A 2
H6YA H -0.1421 0.5459 0.4035 0.075 Uiso 0.248(4) 1 calc PR A 2
H6YB H -0.2637 0.6651 0.3754 0.075 Uiso 0.248(4) 1 calc PR A 2
H6YC H -0.1224 0.6737 0.3834 0.075 Uiso 0.248(4) 1 calc PR A 2
C7Y C -0.1406(16) 0.6852(12) 0.1912(7) 0.0467(12) Uani 0.25 1 d P A 2
H7YA H -0.1972 0.6380 0.1889 0.056 Uiso 0.248(4) 1 calc PR A 2
H7YB H -0.0480 0.6313 0.1906 0.056 Uiso 0.248(4) 1 calc PR A 2
C8Y C -0.1669(19) 0.7872(14) 0.1326(7) 0.0579(14) Uani 0.25 1 d P A 2
H8YA H -0.1388 0.7543 0.0945 0.087 Uiso 0.248(4) 1 calc PR A 2
H8YB H -0.1178 0.8393 0.1362 0.087 Uiso 0.248(4) 1 calc PR A 2
H8YC H -0.2611 0.8343 0.1290 0.087 Uiso 0.248(4) 1 calc PR A 2
C2B C 0.2819(4) 0.4178(4) -0.0401(2) 0.0570(10) Uiso 1 1 d . . .
C1B C 0.3875(4) 0.4336(4) -0.01036(19) 0.0533(9) Uiso 1 1 d . . .
N1B N 0.1985(5) 0.4021(4) -0.0631(2) 0.0876(13) Uiso 1 1 d . . .
N1A N -0.3074(6) 0.9467(5) 0.4785(3) 0.124(2) Uiso 1 1 d D . .
C1A C -0.1229(5) 0.7374(4) 0.5089(2) 0.0741(13) Uiso 1 1 d D . .
C2A C -0.2254(6) 0.8539(5) 0.4912(3) 0.0849(15) Uiso 1 1 d D . .
N1F N -0.0269(5) 0.9038(5) 0.3720(2) 0.0986(15) Uiso 1 1 d . . .
C1F C 0.1270(5) 0.9806(5) 0.4274(2) 0.0752(13) Uiso 1 1 d . . .
C2F C 0.0409(5) 0.9386(5) 0.3965(2) 0.0731(13) Uiso 1 1 d . . .

loop_
_atom_site_aniso_label
_atom_site_aniso_U_11
_atom_site_aniso_U_22
_atom_site_aniso_U_33
_atom_site_aniso_U_23
_atom_site_aniso_U_13
_atom_site_aniso_U_12
Fe1 0.0214(2) 0.0325(2) 0.0265(2) -0.01043(17) -0.00476(16) -0.00232(17)
Fe2 0.0208(2) 0.0315(2) 0.0246(2) -0.00718(16) -0.00114(16) -0.00761(17)
O1 0.0243(10) 0.0288(10) 0.0254(9) -0.0063(8) -0.0028(8) -0.0082(8)
O2 0.0256(11) 0.0288(11) 0.0312(10) -0.0044(8) -0.0075(8) -0.0084(9)
O3 0.0372(13) 0.0425(13) 0.0423(12) -0.0209(11) -0.0126(10) 0.0037(10)
O4 0.0296(12) 0.0524(14) 0.0341(11) -0.0065(10) 0.0041(9) -0.0160(11)
O5 0.0238(11) 0.0542(14) 0.0275(10) -0.0064(10) 0.0007(8) -0.0044(10)
O6 0.0356(12) 0.0340(12) 0.0305(11) -0.0112(9) -0.0066(9) -0.0040(9)
N1 0.0220(12) 0.0287(12) 0.0254(11) -0.0085(10) -0.0006(9) -0.0045(10)
N2 0.0244(13) 0.0269(12) 0.0272(12) -0.0094(10) -0.0005(10) -0.0058(10)
N3 0.0236(13) 0.0280(12) 0.0270(12) -0.0095(10) -0.0019(9) -0.0039(10)
N4 0.0228(12) 0.0276(12) 0.0247(11) -0.0056(9) -0.0002(9) -0.0082(10)
C1 0.0264(15) 0.0307(15) 0.0239(13) -0.0081(11) 0.0031(11) -0.0053(12)
C2 0.0274(15) 0.0321(15) 0.0246(13) -0.0087(12) 0.0039(11) -0.0083(12)
C3 0.0379(18) 0.0444(19) 0.0361(16) -0.0079(14) 0.0038(14) -0.0219(15)
C4 0.058(2) 0.0414(19) 0.0417(18) -0.0071(15) 0.0071(17) -0.0262(18)
C5 0.059(2) 0.0331(18) 0.0332(17) -0.0009(14) 0.0064(16) -0.0129(16)
C6 0.0401(18) 0.0342(17) 0.0263(14) -0.0063(12) 0.0014(13) -0.0043(14)
C7 0.0227(14) 0.0283(14) 0.0257(13) -0.0078(11) -0.0038(11) -0.0030(12)
C8 0.0289(15) 0.0323(15) 0.0250(13) -0.0082(12) 0.0037(11) -0.0140(13)
C9 0.0359(17) 0.0309(16) 0.0281(15) -0.0080(12) 0.0013(12) -0.0090(13)
C10 0.045(2) 0.0288(16) 0.0418(18) -0.0106(14) -0.0020(15) -0.0037(14)
C11 0.063(2) 0.0282(17) 0.0432(18) -0.0159(14) 0.0057(17) -0.0137(16)
C12 0.056(2) 0.0435(19) 0.0369(17) -0.0188(15) 0.0024(15) -0.0258(17)
C13 0.0359(18) 0.0434(18) 0.0316(15) -0.0121(14) 0.0015(13) -0.0179(15)
C14 0.0219(14) 0.0335(15) 0.0232(13) -0.0050(11) 0.0001(11) -0.0107(12)
C15 0.0253(15) 0.0293(15) 0.0455(17) -0.0177(13) 0.0049(13) -0.0103(12)
C16 0.0322(17) 0.0387(17) 0.0427(17) -0.0171(14) 0.0076(14) -0.0183(14)
C17 0.042(2) 0.070(3) 0.048(2) -0.0187(19) 0.0118(16) -0.0312(19)
C18 0.040(2) 0.068(3) 0.064(2) -0.028(2) 0.0243(18) -0.0288(19)
C19 0.0269(18) 0.057(2) 0.074(3) -0.027(2) 0.0114(17) -0.0173(16)
C20 0.0264(16) 0.0395(18) 0.058(2) -0.0206(16) 0.0017(14) -0.0133(14)
C21 0.0231(15) 0.0259(14) 0.0347(15) -0.0125(12) -0.0040(12) -0.0044(12)
C22 0.0304(16) 0.0290(15) 0.0347(15) -0.0069(12) -0.0053(12) -0.0073(13)
C23 0.0331(17) 0.0288(16) 0.0405(17) -0.0039(13) -0.0089(13) -0.0093(13)
C24 0.053(2) 0.042(2) 0.059(2) -0.0012(17) -0.0258(19) -0.0202(18)
C25 0.066(3) 0.040(2) 0.077(3) 0.0006(19) -0.028(2) -0.026(2)
C26 0.063(3) 0.0364(19) 0.059(2) 0.0034(17) -0.022(2) -0.0188(18)
C27 0.0391(19) 0.0332(17) 0.0422(18) -0.0019(14) -0.0121(15) -0.0086(14)
C28 0.0232(14) 0.0308(15) 0.0247(13) -0.0060(11) -0.0043(11) -0.0046(12)
C29 0.0224(14) 0.0302(15) 0.0332(15) -0.0139(12) 0.0004(12) -0.0058(12)
C30 0.0230(15) 0.0319(15) 0.0322(15) -0.0138(12) 0.0014(12) -0.0050(12)
C31 0.0335(17) 0.0370(17) 0.0319(15) -0.0117(13) 0.0026(13) -0.0113(14)
C32 0.0362(18) 0.049(2) 0.0394(17) -0.0158(15) 0.0100(14) -0.0214(16)
C33 0.0246(16) 0.0414(18) 0.0499(19) -0.0139(15) 0.0022(14) -0.0117(14)
C34 0.0279(16) 0.0324(16) 0.0398(17) -0.0105(13) -0.0026(13) -0.0074(13)
C35 0.0239(15) 0.0284(15) 0.0284(14) -0.0090(12) -0.0051(11) -0.0033(12)
C36 0.0270(15) 0.0354(16) 0.0240(13) -0.0062(12) 0.0022(11) -0.0148(13)
C37 0.0298(16) 0.0351(16) 0.0277(14) -0.0082(12) 0.0051(12) -0.0145(13)
C38 0.0430(19) 0.0367(17) 0.0360(17) -0.0112(14) -0.0043(14) -0.0083(15)
C39 0.046(2) 0.0425(19) 0.0402(18) -0.0221(15) 0.0051(15) -0.0143(16)
C40 0.0417(19) 0.053(2) 0.0315(16) -0.0172(15) 0.0010(14) -0.0227(16)
C41 0.0273(16) 0.0448(18) 0.0302(15) -0.0116(13) -0.0003(12) -0.0140(14)
C42 0.0203(14) 0.0347(15) 0.0248(13) -0.0046(11) -0.0006(11) -0.0118(12)
N1X 0.0397(15) 0.0220(12) 0.0350(13) -0.0093(10) -0.0039(11) -0.0051(11)
C1X 0.056(3) 0.036(2) 0.048(3) -0.015(2) -0.005(2) -0.016(2)
C3X 0.040(2) 0.033(2) 0.042(2) -0.0057(18) 0.0066(19) -0.0030(19)
C5X 0.044(3) 0.046(3) 0.039(2) -0.0198(19) 0.0064(19) -0.015(2)
C7X 0.055(3) 0.026(2) 0.050(3) -0.0089(18) -0.014(2) -0.001(2)
C8X 0.083(4) 0.039(3) 0.044(3) 0.006(2) -0.021(3) -0.016(3)
C2X 0.050(4) 0.072(5) 0.067(5) -0.020(3) -0.013(3) -0.028(4)
C4X 0.041(4) 0.070(5) 0.038(4) -0.018(2) 0.015(2) -0.023(4)
C6X 0.061(3) 0.059(5) 0.036(3) -0.009(2) 0.005(2) -0.030(3)
C1Y 0.056(3) 0.036(2) 0.048(3) -0.015(2) -0.005(2) -0.016(2)
C2Y 0.050(4) 0.072(5) 0.067(5) -0.020(3) -0.013(3) -0.028(4)
C3Y 0.040(2) 0.033(2) 0.042(2) -0.0057(18) 0.0066(19) -0.0030(19)
C4Y 0.041(4) 0.070(5) 0.038(4) -0.018(2) 0.015(2) -0.023(4)
C5Y 0.044(3) 0.046(3) 0.039(2) -0.0198(19) 0.0064(19) -0.015(2)
C6Y 0.061(3) 0.059(5) 0.036(3) -0.009(2) 0.005(2) -0.030(3)
C7Y 0.055(3) 0.026(2) 0.050(3) -0.0089(18) -0.014(2) -0.001(2)
C8Y 0.083(4) 0.039(3) 0.044(3) 0.006(2) -0.021(3) -0.016(3)

loop_
_atom_type_symbol
_atom_type_description
_atom_type_scat_dispersion_real
_atom_type_scat_dispersion_imag
_atom_type_scat_source
C C 0.0033 0.0016 'International Tables Vol C Tables 4.2.6.8 and 6.1.1.4'
H H 0.0000 0.0000 'International Tables Vol C Tables 4.2.6.8 and 6.1.1.4'
N N 0.0061 0.0033 'International Tables Vol C Tables 4.2.6.8 and 6.1.1.4'
O O 0.0106 0.0060 'International Tables Vol C Tables 4.2.6.8 and 6.1.1.4'
Fe Fe 0.3463 0.8444 'International Tables Vol C Tables 4.2.6.8 and 6.1.1.4'

loop_
_geom_angle_atom_site_label_1
_geom_angle_atom_site_label_2
_geom_angle_atom_site_label_3
_geom_angle
_geom_angle_site_symmetry_1
_geom_angle_site_symmetry_3
_geom_angle_publ_flag
O3 Fe1 O5 89.10(11) . . ?
O3 Fe1 O2 92.82(10) . . ?
O5 Fe1 O2 172.45(8) . . ?
O3 Fe1 O1 172.06(8) . . ?
O5 Fe1 O1 89.42(9) . . ?
O2 Fe1 O1 89.66(8) . . ?
O3 Fe1 N1 88.74(9) . . ?
O5 Fe1 N1 104.18(9) . . ?
O2 Fe1 N1 83.17(9) . . ?
O1 Fe1 N1 84.06(9) . . ?
O3 Fe1 N3 101.06(9) . . ?
O5 Fe1 N3 88.31(9) . . ?
O2 Fe1 N3 84.16(9) . . ?
O1 Fe1 N3 86.70(9) . . ?
N1 Fe1 N3 164.34(9) . . ?
O4 Fe2 O6 92.21(10) . . ?
O4 Fe2 O1 167.52(8) . . ?
O6 Fe2 O1 93.46(9) . . ?
O4 Fe2 N4 107.60(9) . . ?
O6 Fe2 N4 86.79(9) . . ?
O1 Fe2 N4 83.82(8) . . ?
O4 Fe2 N2 86.46(9) . . ?
O6 Fe2 N2 109.38(9) . . ?
O1 Fe2 N2 81.17(8) . . ?
N4 Fe2 N2 158.48(9) . . ?
O4 Fe2 O2 95.75(9) . . ?
O6 Fe2 O2 167.48(8) . . ?
O1 Fe2 O2 80.69(8) . . ?
N4 Fe2 O2 81.60(8) . . ?
N2 Fe2 O2 80.82(8) . . ?
C2 O1 Fe1 122.39(17) . . ?
C2 O1 Fe2 119.58(17) . . ?
Fe1 O1 Fe2 95.15(8) . . ?
C23 O2 Fe1 121.38(19) . . ?
C23 O2 Fe2 120.23(18) . . ?
Fe1 O2 Fe2 94.44(8) . . ?
C9 O3 Fe1 132.6(2) . . ?
C16 O4 Fe2 131.3(2) . . ?
C30 O5 Fe1 130.0(2) . . ?
C37 O6 Fe2 131.3(2) . . ?
C14 N1 C7 116.3(2) . . ?
C14 N1 Fe1 123.9(2) . . ?
C7 N1 Fe1 119.00(17) . . ?
C21 N2 C7 115.2(2) . . ?
C21 N2 Fe2 124.4(2) . . ?
C7 N2 Fe2 120.33(18) . . ?
C35 N3 C28 116.9(2) . . ?
C35 N3 Fe1 124.3(2) . . ?
C28 N3 Fe1 118.45(18) . . ?
C42 N4 C28 115.0(2) . . ?
C42 N4 Fe2 124.4(2) . . ?
C28 N4 Fe2 120.56(17) . . ?
C6 C1 C2 120.5(3) . . ?
C6 C1 C7 122.0(3) . . ?
C2 C1 C7 117.4(3) . . ?
O1 C2 C3 121.7(3) . . ?
O1 C2 C1 119.5(3) . . ?
C3 C2 C1 118.8(3) . . ?
C4 C3 C2 120.5(3) . . ?
C5 C4 C3 121.0(3) . . ?
C4 C5 C6 119.4(3) . . ?
C1 C6 C5 119.8(3) . . ?
N2 C7 N1 107.6(2) . . ?
N2 C7 C1 110.1(2) . . ?
N1 C7 C1 109.9(2) . . ?
C13 C8 C9 119.1(3) . . ?
C13 C8 C14 116.7(3) . . ?
C9 C8 C14 124.2(3) . . ?
O3 C9 C10 119.4(3) . . ?
O3 C9 C8 123.2(3) . . ?
C10 C9 C8 117.4(3) . . ?
C11 C10 C9 121.8(3) . . ?
C10 C11 C12 121.0(3) . . ?
C13 C12 C11 118.5(3) . . ?
C12 C13 C8 122.2(3) . . ?
N1 C14 C8 127.2(3) . . ?
C20 C15 C16 119.2(3) . . ?
C20 C15 C21 117.0(3) . . ?
C16 C15 C21 123.8(3) . . ?
O4 C16 C17 119.6(3) . . ?
O4 C16 C15 123.8(3) . . ?
C17 C16 C15 116.6(3) . . ?
C18 C17 C16 122.0(4) . . ?
C17 C18 C19 121.7(3) . . ?
C20 C19 C18 118.1(3) . . ?
C19 C20 C15 122.4(3) . . ?
N2 C21 C15 127.1(3) . . ?
C27 C22 C23 120.3(3) . . ?
C27 C22 C28 122.1(3) . . ?
C23 C22 C28 117.5(3) . . ?
O2 C23 C22 119.6(3) . . ?
O2 C23 C24 121.0(3) . . ?
C22 C23 C24 119.4(3) . . ?
C25 C24 C23 119.4(3) . . ?
C24 C25 C26 121.2(4) . . ?
C27 C26 C25 119.6(3) . . ?
C26 C27 C22 120.0(3) . . ?
N4 C28 N3 107.1(2) . . ?
N4 C28 C22 112.2(2) . . ?
N3 C28 C22 108.7(2) . . ?
C34 C29 C30 119.5(3) . . ?
C34 C29 C35 117.1(3) . . ?
C30 C29 C35 123.4(3) . . ?
O5 C30 C31 119.2(3) . . ?
O5 C30 C29 123.4(3) . . ?
C31 C30 C29 117.5(3) . . ?
C32 C31 C30 121.2(3) . . ?
C31 C32 C33 121.5(3) . . ?
C34 C33 C32 118.7(3) . . ?
C33 C34 C29 121.7(3) . . ?
N3 C35 C29 126.0(3) . . ?
C41 C36 C37 119.0(3) . . ?
C41 C36 C42 116.5(3) . . ?
C37 C36 C42 124.5(3) . . ?
O6 C37 C36 123.7(3) . . ?
O6 C37 C38 119.9(3) . . ?
C36 C37 C38 116.4(3) . . ?
C39 C38 C37 122.5(3) . . ?
C38 C39 C40 121.0(3) . . ?
C41 C40 C39 118.1(3) . . ?
C40 C41 C36 123.0(3) . . ?
N4 C42 C36 127.4(3) . . ?
C7Y N1X C3Y 118.3(9) . . ?
C7Y N1X C5X 158.0(6) . . ?
C3Y N1X C5X 80.2(6) . . ?
C7Y N1X C1X 50.0(7) . . ?
C3Y N1X C1X 166.3(6) . . ?
C5X N1X C1X 112.9(3) . . ?
C7Y N1X C7X 92.2(6) . . ?
C3Y N1X C7X 59.0(6) . . ?
C5X N1X C7X 108.4(3) . . ?
C1X N1X C7X 110.9(3) . . ?
C7Y N1X C3X 68.7(7) . . ?
C3Y N1X C3X 71.3(6) . . ?
C5X N1X C3X 110.3(3) . . ?
C1X N1X C3X 106.0(3) . . ?
C7X N1X C3X 108.2(3) . . ?
C7Y N1X C5Y 107.4(7) . . ?
C3Y N1X C5Y 111.4(8) . . ?
C5X N1X C5Y 51.8(5) . . ?
C1X N1X C5Y 81.0(6) . . ?
C7X N1X C5Y 160.2(5) . . ?
C3X N1X C5Y 82.2(6) . . ?
C7Y N1X C1Y 108.3(8) . . ?
C3Y N1X C1Y 106.3(7) . . ?
C5X N1X C1Y 74.7(6) . . ?
C1X N1X C1Y 74.9(5) . . ?
C7X N1X C1Y 65.9(6) . . ?
C3X N1X C1Y 173.5(6) . . ?
C5Y N1X C1Y 104.2(8) . . ?
N1X C1X C2X 113.3(4) . . ?
C4X C3X N1X 116.4(4) . . ?
N1X C5X C6X 114.9(4) . . ?
N1X C7X C8X 114.9(4) . . ?
C2Y C1Y N1X 119.7(13) . . ?
N1X C3Y C4Y 115.4(17) . . ?
C6Y C5Y N1X 116.4(13) . . ?
N1X C7Y C8Y 114.7(11) . . ?
N1B C2B C1B 178.2(5) . . ?
N1A C2A C1A 178.4(7) . . ?
N1F C2F C1F 179.2(6) . . ?

loop_
_geom_bond_atom_site_label_1
_geom_bond_atom_site_label_2
_geom_bond_distance
_geom_bond_site_symmetry_2
_geom_bond_publ_flag
Fe1 O3 1.945(2) . ?
Fe1 O5 1.949(2) . ?
Fe1 O2 2.002(2) . ?
Fe1 O1 2.012(2) . ?
Fe1 N1 2.138(2) . ?
Fe1 N3 2.144(2) . ?
Fe2 O4 2.010(2) . ?
Fe2 O6 2.026(2) . ?
Fe2 O1 2.169(2) . ?
Fe2 N4 2.174(2) . ?
Fe2 N2 2.195(2) . ?
Fe2 O2 2.202(2) . ?
O1 C2 1.340(3) . ?
O2 C23 1.341(4) . ?
O3 C9 1.313(4) . ?
O4 C16 1.300(4) . ?
O5 C30 1.314(4) . ?
O6 C37 1.299(4) . ?
N1 C14 1.294(4) . ?
N1 C7 1.487(4) . ?
N2 C21 1.294(4) . ?
N2 C7 1.486(4) . ?
N3 C35 1.286(4) . ?
N3 C28 1.494(4) . ?
N4 C42 1.294(4) . ?
N4 C28 1.477(4) . ?
C1 C6 1.391(4) . ?
C1 C2 1.406(4) . ?
C1 C7 1.505(4) . ?
C2 C3 1.393(4) . ?
C3 C4 1.383(5) . ?
C4 C5 1.383(5) . ?
C5 C6 1.404(5) . ?
C8 C13 1.413(4) . ?
C8 C9 1.421(4) . ?
C8 C14 1.439(4) . ?
C9 C10 1.414(4) . ?
C10 C11 1.367(5) . ?
C11 C12 1.401(5) . ?
C12 C13 1.368(5) . ?
C15 C20 1.417(4) . ?
C15 C16 1.430(5) . ?
C15 C21 1.443(4) . ?
C16 C17 1.423(5) . ?
C17 C18 1.367(5) . ?
C18 C19 1.391(6) . ?
C19 C20 1.376(5) . ?
C22 C27 1.392(4) . ?
C22 C23 1.402(4) . ?
C22 C28 1.506(4) . ?
C23 C24 1.402(5) . ?
C24 C25 1.385(5) . ?
C25 C26 1.391(5) . ?
C26 C27 1.387(5) . ?
C29 C34 1.411(4) . ?
C29 C30 1.427(4) . ?
C29 C35 1.457(4) . ?
C30 C31 1.411(4) . ?
C31 C32 1.381(4) . ?
C32 C33 1.389(5) . ?
C33 C34 1.378(4) . ?
C36 C41 1.416(4) . ?
C36 C37 1.430(4) . ?
C36 C42 1.434(4) . ?
C37 C38 1.432(4) . ?
C38 C39 1.369(5) . ?
C39 C40 1.400(5) . ?
C40 C41 1.373(5) . ?
N1X C7Y 1.448(14) . ?
N1X C3Y 1.452(15) . ?
N1X C5X 1.490(5) . ?
N1X C1X 1.499(5) . ?
N1X C7X 1.515(5) . ?
N1X C3X 1.555(5) . ?
N1X C5Y 1.569(14) . ?
N1X C1Y 1.607(15) . ?
C1X C2X 1.532(7) . ?
C3X C4X 1.489(10) . ?
C5X C6X 1.511(8) . ?
C7X C8X 1.526(7) . ?
C1Y C2Y 1.502(15) . ?
C3Y C4Y 1.46(3) . ?
C5Y C6Y 1.51(2) . ?
C7Y C8Y 1.509(19) . ?
C2B N1B 1.154(6) . ?
C2B C1B 1.443(6) . ?
N1A C2A 1.151(6) . ?
C1A C2A 1.445(6) . ?
N1F C2F 1.175(6) . ?
C1F C2F 1.472(7) . ?
